data_4080376
loop_
_publ_author_name
'Normand, Mickael'
'Dorcet, Vincent'
'Kirillov, Evgeny'
'Carpentier, Jean-Fran\,cois'

_publ_section_title
;
 {Phenoxy-imine}aluminum versus -indium Complexes for the Immortal ROP of
 Lactide: Different Stereocontrol, Different Mechanisms
;
_journal_issue 6
_journal_name_full Organometallics
_journal_page_first 1694
_journal_paper_doi 10.1021/om301155m
_journal_volume 32
_journal_year 2013
_chemical_compound_source 'synthesis as described'
_chemical_formula_moiety 'C35 H34 Al N O Si'
_chemical_formula_sum 'C35 H34 Al N O Si'
_chemical_formula_weight 539.7
_chemical_name_systematic
;
 ?
;
_space_group_IT_number 2
_symmetry_cell_setting triclinic
_symmetry_Int_Tables_number 2
_symmetry_space_group_name_Hall '-P 1'
_symmetry_space_group_name_H-M 'P -1'
_atom_sites_solution_hydrogens geom
_atom_sites_solution_primary direct
_atom_sites_solution_secondary difmap
_audit_conform_dict_location ftp://ftp.iucr.org/pub/cif_core.dic
_audit_conform_dict_name cif_core.dic
_audit_conform_dict_version 2.3
_audit_creation_date 2010-11-10T10:42:05-00:00
_audit_creation_method 'WinGX routine CIF_UPDATE'
_cell_angle_alpha 106.8950(10)
_cell_angle_beta 106.2760(10)
_cell_angle_gamma 116.7770(10)
_cell_formula_units_Z 2
_cell_length_a 10.6806(3)
_cell_length_b 11.0989(2)
_cell_length_c 16.6846(4)
_cell_measurement_reflns_used 5088
_cell_measurement_temperature 200(2)
_cell_measurement_theta_max 26.58
_cell_measurement_theta_min 2.44
_cell_measurement_wavelength 0.71073
_cell_volume 1480.92(7)
_computing_cell_refinement 'Bruker SMART (Bruker, 2002)'
_computing_data_collection 'Bruker SAINT (Bruker, 2002)'
_computing_data_reduction 'Bruker SAINT (Bruker, 2002)'
_computing_molecular_graphics 'Ortep-3 for Windows (Farrugia, 1997)'
_computing_publication_material
;
           WinGX publication routines (Farrugia, 1999),
           CRYSCAL (T. Roisnel, local program)
;
_computing_structure_refinement 'SHELXL-97 (Sheldrick, 1997)'
_computing_structure_solution 'SIR97 (Altomare et al., 1999))'
_diffrn_ambient_temperature 200(2)
_diffrn_detector 'CCD plate'
_diffrn_measured_fraction_theta_full 0.98
_diffrn_measured_fraction_theta_max 0.98
_diffrn_measurement_device_type 'APEXII, Bruker-AXS'
_diffrn_measurement_method 'CCD rotation images, thin slices'
_diffrn_radiation_monochromator graphite
_diffrn_radiation_probe x-ray
_diffrn_radiation_type MoK\a
_diffrn_radiation_wavelength 0.71073
_diffrn_reflns_av_R_equivalents 0.0473
_diffrn_reflns_av_unetI/netI 0.0557
_diffrn_reflns_limit_h_max 13
_diffrn_reflns_limit_h_min -13
_diffrn_reflns_limit_k_max 14
_diffrn_reflns_limit_k_min -13
_diffrn_reflns_limit_l_max 21
_diffrn_reflns_limit_l_min -21
_diffrn_reflns_number 24073
_diffrn_reflns_theta_full 27.48
_diffrn_reflns_theta_max 27.48
_diffrn_reflns_theta_min 3.62
_exptl_absorpt_coefficient_mu 0.137
_exptl_absorpt_correction_T_max 0.993
_exptl_absorpt_correction_T_min 0.842
_exptl_absorpt_correction_type multi-scan
_exptl_absorpt_process_details
;
  [Sheldrick, G.M. (2002). SADABS Bruker AXS Inc., Madison, Wisconsin, USA]
;
_exptl_crystal_colour colourless
_exptl_crystal_density_diffrn 1.21
_exptl_crystal_density_method 'not measured'
_exptl_crystal_description prism
_exptl_crystal_F_000 572
_exptl_crystal_size_max 0.11
_exptl_crystal_size_mid 0.07
_exptl_crystal_size_min 0.05
_refine_diff_density_max 0.303
_refine_diff_density_min -0.306
_refine_diff_density_rms 0.049
_refine_ls_extinction_method none
_refine_ls_goodness_of_fit_ref 1.065
_refine_ls_hydrogen_treatment constr
_refine_ls_matrix_type full
_refine_ls_number_parameters 355
_refine_ls_number_reflns 6665
_refine_ls_number_restraints 0
_refine_ls_restrained_S_all 1.065
_refine_ls_R_factor_all 0.0735
_refine_ls_R_factor_gt 0.0457
_refine_ls_shift/su_max 0.022
_refine_ls_shift/su_mean 0
_refine_ls_structure_factor_coef Fsqd
_refine_ls_weighting_details 'calc w=1/[\s^2^(Fo^2^)+(0.0448P)^2^+0.3340P] where P=(Fo^2^+2Fc^2^)/3'
_refine_ls_weighting_scheme calc
_refine_ls_wR_factor_gt 0.103
_refine_ls_wR_factor_ref 0.1156
_reflns_number_gt 4690
_reflns_number_total 6665
_reflns_threshold_expression >2sigma(I)
_cod_data_source_file om301155m_si_002.cif
_cod_data_source_block complex1f
_cod_original_cell_volume 1480.92(6)
_cod_database_code 4080376

loop_
_symmetry_equiv_pos_as_xyz
'x, y, z'
'-x, -y, -z'

loop_
_atom_site_label
_atom_site_type_symbol
_atom_site_fract_x
_atom_site_fract_y
_atom_site_fract_z
_atom_site_U_iso_or_equiv
_atom_site_adp_type
_atom_site_occupancy
_atom_site_symmetry_multiplicity
_atom_site_calc_flag
_atom_site_refinement_flags
Al1 Al 0.39962(7) 0.16271(6) 0.93006(4) 0.02626(15) Uani 1 1 d .
C1 C 0.2130(3) -0.0476(2) 0.87575(15) 0.0394(5) Uani 1 1 d .
H1A H 0.1165 -0.0584 0.8374 0.059 Uiso 1 1 calc R
H1B H 0.2035 -0.0692 0.9275 0.059 Uiso 1 1 calc R
H1C H 0.2252 -0.1207 0.8352 0.059 Uiso 1 1 calc R
C2 C 0.6180(2) 0.2307(3) 1.00551(15) 0.0399(5) Uani 1 1 d .
H2A H 0.6559 0.1967 0.9627 0.06 Uiso 1 1 calc R
H2B H 0.62 0.1859 1.0482 0.06 Uiso 1 1 calc R
H2C H 0.6878 0.3437 1.0436 0.06 Uiso 1 1 calc R
N3 N 0.35438(18) 0.30173(16) 0.99875(10) 0.0257(3) Uani 1 1 d .
C4 C 0.4030(3) 0.3580(2) 1.10189(13) 0.0333(5) Uani 1 1 d .
H4A H 0.3522 0.4095 1.1197 0.04 Uiso 1 1 calc R
H4B H 0.5204 0.4353 1.14 0.04 Uiso 1 1 calc R
C5 C 0.3553(2) 0.2279(2) 1.12537(12) 0.0291(4) Uani 1 1 d .
C6 C 0.4679(3) 0.2066(2) 1.17087(14) 0.0395(5) Uani 1 1 d .
H6 H 0.577 0.2762 1.1889 0.047 Uiso 1 1 calc R
C7 C 0.4226(3) 0.0846(3) 1.19023(16) 0.0471(6) Uani 1 1 d .
H7 H 0.5005 0.0705 1.2208 0.057 Uiso 1 1 calc R
C8 C 0.2655(3) -0.0158(3) 1.16525(16) 0.0460(6) Uani 1 1 d .
H8 H 0.2345 -0.1 1.1779 0.055 Uiso 1 1 calc R
C9 C 0.1532(3) 0.0056(2) 1.12200(15) 0.0424(5) Uani 1 1 d .
H9 H 0.0449 -0.0629 1.1057 0.051 Uiso 1 1 calc R
C10 C 0.1979(3) 0.1270(2) 1.10197(14) 0.0342(5) Uani 1 1 d .
H10 H 0.1195 0.141 1.0719 0.041 Uiso 1 1 calc R
O11 O 0.39168(15) 0.21924(14) 0.84037(9) 0.0276(3) Uani 1 1 d .
C12 C 0.2936(2) 0.25375(19) 0.80314(12) 0.0222(4) Uani 1 1 d .
C13 C 0.2615(2) 0.24308(19) 0.71216(12) 0.0231(4) Uani 1 1 d .
C14 C 0.1563(2) 0.2770(2) 0.67379(13) 0.0279(4) Uani 1 1 d .
H14 H 0.1307 0.2658 0.6116 0.033 Uiso 1 1 calc R
C15 C 0.0857(2) 0.3267(2) 0.72165(13) 0.0312(4) Uani 1 1 d .
C16 C -0.0252(3) 0.3639(3) 0.67568(16) 0.0505(6) Uani 1 1 d .
H16A H -0.1183 0.3205 0.6858 0.076 Uiso 1 1 calc R
H16B H -0.0606 0.3191 0.607 0.076 Uiso 1 1 calc R
H16C H 0.0315 0.4762 0.7044 0.076 Uiso 1 1 calc R
C17 C 0.1253(2) 0.3432(2) 0.81220(14) 0.0301(4) Uani 1 1 d .
H17 H 0.0819 0.3799 0.847 0.036 Uiso 1 1 calc R
C18 C 0.2278(2) 0.30719(19) 0.85448(12) 0.0241(4) Uani 1 1 d .
C19 C 0.2743(2) 0.3409(2) 0.95304(13) 0.0269(4) Uani 1 1 d .
H19 H 0.2429 0.3966 0.9868 0.032 Uiso 1 1 calc R
Si1 Si 0.36852(6) 0.19328(5) 0.65075(3) 0.02281(13) Uani 1 1 d .
C21 C 0.5919(2) 0.3349(2) 0.73063(12) 0.0240(4) Uani 1 1 d .
C22 C 0.6849(2) 0.4657(2) 0.72402(14) 0.0304(4) Uani 1 1 d .
H22 H 0.6365 0.4791 0.6733 0.037 Uiso 1 1 calc R
C23 C 0.8457(2) 0.5760(2) 0.78957(15) 0.0375(5) Uani 1 1 d .
H23 H 0.9056 0.6639 0.7836 0.045 Uiso 1 1 calc R
C24 C 0.9194(2) 0.5589(2) 0.86347(15) 0.0387(5) Uani 1 1 d .
H24 H 1.029 0.6358 0.9093 0.046 Uiso 1 1 calc R
C25 C 0.8320(2) 0.4286(2) 0.87012(14) 0.0350(5) Uani 1 1 d .
H25 H 0.8823 0.4148 0.92 0.042 Uiso 1 1 calc R
C26 C 0.6710(2) 0.3179(2) 0.80434(13) 0.0286(4) Uani 1 1 d .
H26 H 0.6132 0.2283 0.8095 0.034 Uiso 1 1 calc R
C27 C 0.3123(2) -0.0069(2) 0.61986(12) 0.0258(4) Uani 1 1 d .
C28 C 0.4014(2) -0.0549(2) 0.59255(14) 0.0341(5) Uani 1 1 d .
H28 H 0.4917 0.0153 0.5901 0.041 Uiso 1 1 calc R
C29 C 0.3610(3) -0.2026(2) 0.56894(15) 0.0434(6) Uani 1 1 d .
H29 H 0.4224 -0.2332 0.5498 0.052 Uiso 1 1 calc R
C30 C 0.2315(3) -0.3049(2) 0.57332(16) 0.0465(6) Uani 1 1 d .
H30 H 0.2043 -0.4058 0.558 0.056 Uiso 1 1 calc R
C31 C 0.1415(3) -0.2610(2) 0.59991(16) 0.0458(6) Uani 1 1 d .
H31 H 0.052 -0.3319 0.6026 0.055 Uiso 1 1 calc R
C32 C 0.1813(2) -0.1134(2) 0.62278(14) 0.0358(5) Uani 1 1 d .
H32 H 0.1179 -0.0846 0.6407 0.043 Uiso 1 1 calc R
C33 C 0.3103(2) 0.2076(2) 0.53859(12) 0.0258(4) Uani 1 1 d .
C34 C 0.2370(2) 0.0806(2) 0.44946(13) 0.0343(5) Uani 1 1 d .
H34 H 0.2163 -0.0139 0.4461 0.041 Uiso 1 1 calc R
C35 C 0.1936(3) 0.0887(3) 0.36559(15) 0.0455(6) Uani 1 1 d .
H35 H 0.1427 0 0.3058 0.055 Uiso 1 1 calc R
C36 C 0.2238(3) 0.2243(3) 0.36871(15) 0.0452(6) Uani 1 1 d .
H36 H 0.1971 0.2305 0.3114 0.054 Uiso 1 1 calc R
C37 C 0.2932(3) 0.3518(3) 0.45525(15) 0.0408(5) Uani 1 1 d .
H37 H 0.3122 0.4453 0.4575 0.049 Uiso 1 1 calc R
C38 C 0.3352(2) 0.3432(2) 0.53873(14) 0.0334(5) Uani 1 1 d .
H38 H 0.3823 0.4315 0.5978 0.04 Uiso 1 1 calc R

loop_
_atom_site_aniso_label
_atom_site_aniso_U_11
_atom_site_aniso_U_22
_atom_site_aniso_U_33
_atom_site_aniso_U_23
_atom_site_aniso_U_13
_atom_site_aniso_U_12
Al1 0.0271(3) 0.0257(3) 0.0260(3) 0.0137(2) 0.0119(3) 0.0151(3)
C1 0.0418(13) 0.0289(10) 0.0422(12) 0.0171(10) 0.0188(11) 0.0179(10)
C2 0.0384(13) 0.0442(12) 0.0339(12) 0.0182(10) 0.0141(10) 0.0240(11)
N3 0.0276(9) 0.0216(7) 0.0236(8) 0.0120(7) 0.0126(7) 0.0105(7)
C4 0.0408(12) 0.0272(10) 0.0222(10) 0.0103(8) 0.0145(9) 0.0146(9)
C5 0.0356(11) 0.0280(10) 0.0189(9) 0.0098(8) 0.0132(9) 0.0161(9)
C6 0.0380(13) 0.0449(12) 0.0317(11) 0.0194(10) 0.0155(10) 0.0217(11)
C7 0.0608(17) 0.0610(15) 0.0404(13) 0.0320(12) 0.0250(12) 0.0445(14)
C8 0.0694(18) 0.0454(13) 0.0458(13) 0.0322(11) 0.0355(13) 0.0380(13)
C9 0.0459(14) 0.0354(11) 0.0468(13) 0.0234(11) 0.0281(11) 0.0189(11)
C10 0.0394(12) 0.0341(11) 0.0319(11) 0.0186(9) 0.0180(10) 0.0213(10)
O11 0.0309(7) 0.0344(7) 0.0298(7) 0.0191(6) 0.0178(6) 0.0232(6)
C12 0.0199(9) 0.0185(8) 0.0245(9) 0.0109(7) 0.0095(8) 0.0090(8)
C13 0.0220(10) 0.0193(8) 0.0222(9) 0.0090(7) 0.0097(8) 0.0093(8)
C14 0.0277(10) 0.0285(10) 0.0243(10) 0.0128(8) 0.0102(8) 0.0155(9)
C15 0.0319(11) 0.0333(10) 0.0313(11) 0.0155(9) 0.0134(9) 0.0220(9)
C16 0.0626(16) 0.0708(16) 0.0441(13) 0.0292(12) 0.0260(12) 0.0552(15)
C17 0.0313(11) 0.0290(10) 0.0345(11) 0.0138(9) 0.0188(9) 0.0198(9)
C18 0.0256(10) 0.0214(9) 0.0251(9) 0.0110(8) 0.0140(8) 0.0128(8)
C19 0.0310(11) 0.0216(9) 0.0304(10) 0.0127(8) 0.0196(9) 0.0139(8)
Si1 0.0233(3) 0.0216(2) 0.0214(3) 0.0102(2) 0.0104(2) 0.0119(2)
C21 0.0239(10) 0.0244(9) 0.0244(9) 0.0101(8) 0.0132(8) 0.0146(8)
C22 0.0292(11) 0.0304(10) 0.0360(11) 0.0188(9) 0.0169(9) 0.0179(9)
C23 0.0295(11) 0.0261(10) 0.0524(13) 0.0186(10) 0.0205(10) 0.0128(9)
C24 0.0215(10) 0.0325(11) 0.0436(12) 0.0094(10) 0.0095(9) 0.0121(9)
C25 0.0291(11) 0.0428(12) 0.0326(11) 0.0171(10) 0.0122(9) 0.0227(10)
C26 0.0282(11) 0.0302(10) 0.0321(10) 0.0169(9) 0.0166(9) 0.0178(9)
C27 0.0268(10) 0.0230(9) 0.0209(9) 0.0090(8) 0.0084(8) 0.0129(8)
C28 0.0342(12) 0.0321(10) 0.0328(11) 0.0137(9) 0.0130(9) 0.0201(10)
C29 0.0468(14) 0.0377(12) 0.0400(13) 0.0112(10) 0.0125(11) 0.0300(11)
C30 0.0530(15) 0.0240(10) 0.0446(13) 0.0123(10) 0.0098(12) 0.0208(11)
C31 0.0438(14) 0.0261(10) 0.0512(14) 0.0184(10) 0.0194(12) 0.0113(10)
C32 0.0349(12) 0.0284(10) 0.0374(12) 0.0142(9) 0.0167(10) 0.0152(9)
C33 0.0231(10) 0.0293(10) 0.0245(9) 0.0138(8) 0.0129(8) 0.0135(8)
C34 0.0363(12) 0.0326(10) 0.0280(10) 0.0153(9) 0.0140(9) 0.0165(10)
C35 0.0517(15) 0.0430(13) 0.0243(11) 0.0131(10) 0.0147(10) 0.0196(12)
C36 0.0458(14) 0.0560(14) 0.0315(12) 0.0291(11) 0.0161(11) 0.0247(12)
C37 0.0413(13) 0.0461(13) 0.0450(13) 0.0324(11) 0.0212(11) 0.0256(11)
C38 0.0341(12) 0.0331(11) 0.0312(11) 0.0171(9) 0.0147(9) 0.0181(10)

loop_
_atom_type_symbol
_atom_type_description
_atom_type_scat_dispersion_real
_atom_type_scat_dispersion_imag
_atom_type_scat_source
C C 0.0033 0.0016 'International Tables Vol C Tables 4.2.6.8 and 6.1.1.4'
H H 0 0 'International Tables Vol C Tables 4.2.6.8 and 6.1.1.4'
N N 0.0061 0.0033 'International Tables Vol C Tables 4.2.6.8 and 6.1.1.4'
O O 0.0106 0.006 'International Tables Vol C Tables 4.2.6.8 and 6.1.1.4'
Al Al 0.0645 0.0514 'International Tables Vol C Tables 4.2.6.8 and 6.1.1.4'
Si Si 0.0817 0.0704 'International Tables Vol C Tables 4.2.6.8 and 6.1.1.4'

loop_
_geom_angle_atom_site_label_1
_geom_angle_atom_site_label_2
_geom_angle_atom_site_label_3
_geom_angle
O11 Al1 C1 109.74(8)
O11 Al1 C2 109.03(8)
C1 Al1 C2 122.97(9)
O11 Al1 N3 93.67(6)
C1 Al1 N3 106.58(8)
C2 Al1 N3 110.89(8)
Al1 C1 H1A 109.5
Al1 C1 H1B 109.5
H1A C1 H1B 109.5
Al1 C1 H1C 109.5
H1A C1 H1C 109.5
H1B C1 H1C 109.5
Al1 C2 H2A 109.5
Al1 C2 H2B 109.5
H2A C2 H2B 109.5
Al1 C2 H2C 109.5
H2A C2 H2C 109.5
H2B C2 H2C 109.5
C19 N3 C4 118.06(16)
C19 N3 Al1 119.92(12)
C4 N3 Al1 121.95(12)
N3 C4 C5 111.71(15)
N3 C4 H4A 109.3
C5 C4 H4A 109.3
N3 C4 H4B 109.3
C5 C4 H4B 109.3
H4A C4 H4B 107.9
C10 C5 C6 118.48(18)
C10 C5 C4 120.55(18)
C6 C5 C4 120.97(19)
C7 C6 C5 120.7(2)
C7 C6 H6 119.7
C5 C6 H6 119.7
C8 C7 C6 120.1(2)
C8 C7 H7 119.9
C6 C7 H7 119.9
C7 C8 C9 120.0(2)
C7 C8 H8 120
C9 C8 H8 120
C8 C9 C10 120.1(2)
C8 C9 H9 119.9
C10 C9 H9 119.9
C5 C10 C9 120.65(19)
C5 C10 H10 119.7
C9 C10 H10 119.7
C12 O11 Al1 126.18(11)
O11 C12 C18 121.24(15)
O11 C12 C13 118.64(15)
C18 C12 C13 120.05(15)
C14 C13 C12 117.69(16)
C14 C13 Si1 122.76(13)
C12 C13 Si1 119.49(13)
C13 C14 C15 123.74(17)
C13 C14 H14 118.1
C15 C14 H14 118.1
C17 C15 C14 117.23(17)
C17 C15 C16 122.28(18)
C14 C15 C16 120.48(18)
C15 C16 H16A 109.5
C15 C16 H16B 109.5
H16A C16 H16B 109.5
C15 C16 H16C 109.5
H16A C16 H16C 109.5
H16B C16 H16C 109.5
C15 C17 C18 122.08(17)
C15 C17 H17 119
C18 C17 H17 119
C17 C18 C12 119.09(16)
C17 C18 C19 118.37(16)
C12 C18 C19 122.26(16)
N3 C19 C18 125.73(16)
N3 C19 H19 117.1
C18 C19 H19 117.1
C27 Si1 C33 109.66(8)
C27 Si1 C13 111.76(8)
C33 Si1 C13 107.22(8)
C27 Si1 C21 108.69(8)
C33 Si1 C21 109.50(8)
C13 Si1 C21 109.99(8)
C26 C21 C22 116.64(17)
C26 C21 Si1 120.42(14)
C22 C21 Si1 122.82(14)
C23 C22 C21 121.65(18)
C23 C22 H22 119.2
C21 C22 H22 119.2
C24 C23 C22 120.42(19)
C24 C23 H23 119.8
C22 C23 H23 119.8
C23 C24 C25 119.28(19)
C23 C24 H24 120.4
C25 C24 H24 120.4
C24 C25 C26 120.31(19)
C24 C25 H25 119.8
C26 C25 H25 119.8
C25 C26 C21 121.62(18)
C25 C26 H26 119.2
C21 C26 H26 119.2
C32 C27 C28 117.28(17)
C32 C27 Si1 121.94(15)
C28 C27 Si1 120.77(15)
C29 C28 C27 121.6(2)
C29 C28 H28 119.2
C27 C28 H28 119.2
C30 C29 C28 119.8(2)
C30 C29 H29 120.1
C28 C29 H29 120.1
C31 C30 C29 120.04(19)
C31 C30 H30 120
C29 C30 H30 120
C30 C31 C32 120.2(2)
C30 C31 H31 119.9
C32 C31 H31 119.9
C31 C32 C27 121.2(2)
C31 C32 H32 119.4
C27 C32 H32 119.4
C34 C33 C38 116.41(17)
C34 C33 Si1 120.72(14)
C38 C33 Si1 122.87(14)
C35 C34 C33 121.72(19)
C35 C34 H34 119.1
C33 C34 H34 119.1
C36 C35 C34 120.2(2)
C36 C35 H35 119.9
C34 C35 H35 119.9
C35 C36 C37 119.83(19)
C35 C36 H36 120.1
C37 C36 H36 120.1
C36 C37 C38 119.8(2)
C36 C37 H37 120.1
C38 C37 H37 120.1
C37 C38 C33 121.91(19)
C37 C38 H38 119
C33 C38 H38 119

loop_
_geom_bond_atom_site_label_1
_geom_bond_atom_site_label_2
_geom_bond_distance
Al1 O11 1.7784(13)
Al1 C1 1.951(2)
Al1 C2 1.952(2)
Al1 N3 1.9703(16)
C1 H1A 0.98
C1 H1B 0.98
C1 H1C 0.98
C2 H2A 0.98
C2 H2B 0.98
C2 H2C 0.98
N3 C19 1.290(2)
N3 C4 1.484(2)
C4 C5 1.508(3)
C4 H4A 0.99
C4 H4B 0.99
C5 C10 1.384(3)
C5 C6 1.388(3)
C6 C7 1.386(3)
C6 H6 0.95
C7 C8 1.373(3)
C7 H7 0.95
C8 C9 1.373(3)
C8 H8 0.95
C9 C10 1.389(3)
C9 H9 0.95
C10 H10 0.95
O11 C12 1.329(2)
C12 C18 1.413(2)
C12 C13 1.415(2)
C13 C14 1.390(2)
C13 Si1 1.8863(18)
C14 C15 1.402(3)
C14 H14 0.95
C15 C17 1.381(3)
C15 C16 1.509(3)
C16 H16A 0.98
C16 H16B 0.98
C16 H16C 0.98
C17 C18 1.407(3)
C17 H17 0.95
C18 C19 1.452(2)
C19 H19 0.95
Si1 C27 1.8760(18)
Si1 C33 1.8774(18)
Si1 C21 1.8864(19)
C21 C26 1.400(3)
C21 C22 1.401(3)
C22 C23 1.385(3)
C22 H22 0.95
C23 C24 1.379(3)
C23 H23 0.95
C24 C25 1.382(3)
C24 H24 0.95
C25 C26 1.387(3)
C25 H25 0.95
C26 H26 0.95
C27 C32 1.392(3)
C27 C28 1.399(3)
C28 C29 1.385(3)
C28 H28 0.95
C29 C30 1.377(3)
C29 H29 0.95
C30 C31 1.376(3)
C30 H30 0.95
C31 C32 1.389(3)
C31 H31 0.95
C32 H32 0.95
C33 C34 1.395(3)
C33 C38 1.403(3)
C34 C35 1.389(3)
C34 H34 0.95
C35 C36 1.371(3)
C35 H35 0.95
C36 C37 1.380(3)
C36 H36 0.95
C37 C38 1.384(3)
C37 H37 0.95
C38 H38 0.95

loop_
_geom_torsion_atom_site_label_1
_geom_torsion_atom_site_label_2
_geom_torsion_atom_site_label_3
_geom_torsion_atom_site_label_4
_geom_torsion
O11 Al1 N3 C19 26.95(15)
C1 Al1 N3 C19 -84.90(15)
C2 Al1 N3 C19 138.92(15)
O11 Al1 N3 C4 -156.14(14)
C1 Al1 N3 C4 92.01(15)
C2 Al1 N3 C4 -44.17(16)
C19 N3 C4 C5 128.50(18)
Al1 N3 C4 C5 -48.5(2)
N3 C4 C5 C10 -76.0(2)
N3 C4 C5 C6 104.0(2)
C10 C5 C6 C7 1.6(3)
C4 C5 C6 C7 -178.49(18)
C5 C6 C7 C8 -0.6(3)
C6 C7 C8 C9 -0.7(3)
C7 C8 C9 C10 1.1(3)
C6 C5 C10 C9 -1.2(3)
C4 C5 C10 C9 178.86(17)
C8 C9 C10 C5 -0.1(3)
C1 Al1 O11 C12 72.77(16)
C2 Al1 O11 C12 -149.89(14)
N3 Al1 O11 C12 -36.30(14)
Al1 O11 C12 C18 25.1(2)
Al1 O11 C12 C13 -157.89(12)
O11 C12 C13 C14 178.84(16)
C18 C12 C13 C14 -4.1(2)
O11 C12 C13 Si1 -3.9(2)
C18 C12 C13 Si1 173.12(13)
C12 C13 C14 C15 2.6(3)
Si1 C13 C14 C15 -174.48(15)
C13 C14 C15 C17 0.4(3)
C13 C14 C15 C16 178.90(19)
C14 C15 C17 C18 -2.0(3)
C16 C15 C17 C18 179.5(2)
C15 C17 C18 C12 0.5(3)
C15 C17 C18 C19 174.60(17)
O11 C12 C18 C17 179.60(16)
C13 C12 C18 C17 2.6(3)
O11 C12 C18 C19 5.8(3)
C13 C12 C18 C19 -171.21(16)
C4 N3 C19 C18 174.83(17)
Al1 N3 C19 C18 -8.1(3)
C17 C18 C19 N3 173.02(18)
C12 C18 C19 N3 -13.1(3)
C14 C13 Si1 C27 -118.03(15)
C12 C13 Si1 C27 64.90(15)
C14 C13 Si1 C33 2.16(17)
C12 C13 Si1 C33 -174.91(13)
C14 C13 Si1 C21 121.15(15)
C12 C13 Si1 C21 -55.92(15)
C27 Si1 C21 C26 -42.02(16)
C33 Si1 C21 C26 -161.78(14)
C13 Si1 C21 C26 80.63(16)
C27 Si1 C21 C22 142.08(15)
C33 Si1 C21 C22 22.31(17)
C13 Si1 C21 C22 -95.27(16)
C26 C21 C22 C23 -2.6(3)
Si1 C21 C22 C23 173.41(15)
C21 C22 C23 C24 0.5(3)
C22 C23 C24 C25 1.6(3)
C23 C24 C25 C26 -1.4(3)
C24 C25 C26 C21 -0.9(3)
C22 C21 C26 C25 2.8(3)
Si1 C21 C26 C25 -173.33(14)
C33 Si1 C27 C32 -105.14(16)
C13 Si1 C27 C32 13.62(18)
C21 Si1 C27 C32 135.20(15)
C33 Si1 C27 C28 74.72(16)
C13 Si1 C27 C28 -166.52(14)
C21 Si1 C27 C28 -44.95(17)
C32 C27 C28 C29 0.3(3)
Si1 C27 C28 C29 -179.61(15)
C27 C28 C29 C30 -0.8(3)
C28 C29 C30 C31 0.8(3)
C29 C30 C31 C32 -0.2(3)
C30 C31 C32 C27 -0.3(3)
C28 C27 C32 C31 0.3(3)
Si1 C27 C32 C31 -179.83(16)
C27 Si1 C33 C34 -0.16(18)
C13 Si1 C33 C34 -121.67(16)
C21 Si1 C33 C34 119.02(16)
C27 Si1 C33 C38 179.09(16)
C13 Si1 C33 C38 57.58(17)
C21 Si1 C33 C38 -61.73(18)
C38 C33 C34 C35 1.0(3)
Si1 C33 C34 C35 -179.69(16)
C33 C34 C35 C36 0.8(3)
C34 C35 C36 C37 -2.0(4)
C35 C36 C37 C38 1.4(3)
C36 C37 C38 C33 0.4(3)
C34 C33 C38 C37 -1.6(3)
Si1 C33 C38 C37 179.12(15)
